data_7031012
loop_
_publ_author_name
'Nagel, Christoph'
'McLean, Samantha'
'Poole, Robert K.'
'Braunschweig, Holger'
'Kramer, Thomas'
'Schatzschneider, Ulrich'

_publ_section_title
;
 Introducing [Mn(CO)3(tpa-\k(3)N)](+) as a novel photoactivatable
 CO-releasing molecule with well-defined iCORM intermediates - synthesis,
 spectroscopy, and antibacterial activity.
;
_journal_issue 26
_journal_name_full 'Dalton transactions (Cambridge, England : 2003)'
_journal_page_first 9986
_journal_page_last 9997
_journal_paper_doi 10.1039/c3dt51848e
_journal_volume 43
_journal_year 2014
_chemical_formula_moiety 'C20 H18 N4 O2 Ru, 2(F6 P)'
_chemical_formula_sum 'C20 H18 F12 N4 O2 P2 Ru'
_chemical_formula_weight 737.39
_chemical_name_common
;
?
;
_chemical_name_systematic
; 
?
;
_space_group_IT_number 19
_symmetry_cell_setting orthorhombic
_symmetry_space_group_name_Hall 'P 2ac 2ab'
_symmetry_space_group_name_H-M 'P 21 21 21'
_atom_sites_solution_hydrogens geom
_atom_sites_solution_primary direct
_atom_sites_solution_secondary difmap
_audit_creation_method SHELXL-97
_cell_angle_alpha 90.00
_cell_angle_beta 90.00
_cell_angle_gamma 90.00
_cell_formula_units_Z 4
_cell_length_a 11.967(6)
_cell_length_b 13.361(7)
_cell_length_c 15.789(7)
_cell_measurement_temperature 100(2)
_cell_volume 2525(2)
_computing_cell_refinement 'Saint+ ver. 7.68A (Bruker AXS)'
_computing_data_collection 'APEX2 ver. 2010.3 (Bruker AXS)'
_computing_data_reduction 'Saint+ ver. 7.68A (Bruker AXS)'
_computing_molecular_graphics 'XP ver. 5.1 (Bruker AXS, 1998)'
_computing_publication_material 'SHELXL-97 (Sheldrick, 2008)'
_computing_structure_refinement 'SHELXL-97 (Sheldrick, 1997)'
_computing_structure_solution 'SHELXS-97 (Sheldrick, 1990)'
_diffrn_ambient_temperature 100(2)
_diffrn_detector_area_resol_mean 8.333
_diffrn_measured_fraction_theta_full 0.993
_diffrn_measured_fraction_theta_max 0.993
_diffrn_measurement_device_type 'Bruker X8-APEX II'
_diffrn_measurement_method '\f and \w scans'
_diffrn_radiation_monochromator 'multi-layer mirror'
_diffrn_radiation_source 'rotating anode'
_diffrn_radiation_type MoK\a
_diffrn_radiation_wavelength 0.71073
_diffrn_reflns_av_R_equivalents 0.0870
_diffrn_reflns_av_sigmaI/netI 0.1026
_diffrn_reflns_limit_h_max 13
_diffrn_reflns_limit_h_min -14
_diffrn_reflns_limit_k_max 16
_diffrn_reflns_limit_k_min -15
_diffrn_reflns_limit_l_max 19
_diffrn_reflns_limit_l_min -18
_diffrn_reflns_number 18820
_diffrn_reflns_theta_full 26.02
_diffrn_reflns_theta_max 26.02
_diffrn_reflns_theta_min 2.00
_exptl_absorpt_coefficient_mu 0.866
_exptl_absorpt_correction_T_max 0.7454
_exptl_absorpt_correction_T_min 0.6437
_exptl_absorpt_correction_type multi-scan
_exptl_absorpt_process_details 'Sadabs 2008/1 (Bruker 2008)'
_exptl_crystal_colour colourless
_exptl_crystal_density_diffrn 1.940
_exptl_crystal_density_method 'not measured'
_exptl_crystal_description block
_exptl_crystal_F_000 1456
_exptl_crystal_size_max 0.17
_exptl_crystal_size_mid 0.06
_exptl_crystal_size_min 0.05
_refine_diff_density_max 1.603
_refine_diff_density_min -1.519
_refine_diff_density_rms 0.156
_refine_ls_abs_structure_details 'Flack H D (1983), Acta Cryst. A39, 876-881'
_refine_ls_abs_structure_Flack -0.05(6)
_refine_ls_extinction_method none
_refine_ls_goodness_of_fit_ref 1.054
_refine_ls_hydrogen_treatment constr
_refine_ls_matrix_type full
_refine_ls_number_parameters 352
_refine_ls_number_reflns 4897
_refine_ls_number_restraints 78
_refine_ls_restrained_S_all 1.058
_refine_ls_R_factor_all 0.0948
_refine_ls_R_factor_gt 0.0603
_refine_ls_shift/su_max 0.000
_refine_ls_shift/su_mean 0.000
_refine_ls_structure_factor_coef Fsqd
_refine_ls_weighting_details 'calc w=1/[\s^2^(Fo^2^)+(0.0654P)^2^+6.6495P] where P=(Fo^2^+2Fc^2^)/3'
_refine_ls_weighting_scheme calc
_refine_ls_wR_factor_gt 0.1327
_refine_ls_wR_factor_ref 0.1497
_reflns_number_gt 3543
_reflns_number_total 4897
_reflns_threshold_expression >2sigma(I)
_cod_data_source_file c3dt51848e2.cif
_cod_data_source_block 2
_cod_depositor_comments
;
The following automatic conversions were performed:

'_symmetry_cell_setting' value 'Orthorhombic' changed to
'orthorhombic' according to
/usr/data/users/saulius/crontab/automatic-downloads/rss-feeds/RSC/lib/dictionaries/cif_core.dic
dictionary named 'cif_core.dic' version 2.4.2 from 2011-04-26.

Automatic conversion script
Id: cif_fix_values 2281 2013-09-26 08:29:07Z andrius 

 Adding full bibliography for 7031011--7031012.cif.
;
_cod_original_sg_symbol_H-M P2(1)2(1)2(1)
_cod_database_code 7031012

loop_
_symmetry_equiv_pos_as_xyz
'x, y, z'
'-x+1/2, -y, z+1/2'
'-x, y+1/2, -z+1/2'
'x+1/2, -y+1/2, -z'

loop_
_atom_site_label
_atom_site_type_symbol
_atom_site_fract_x
_atom_site_fract_y
_atom_site_fract_z
_atom_site_U_iso_or_equiv
_atom_site_adp_type
_atom_site_occupancy
_atom_site_symmetry_multiplicity
_atom_site_calc_flag
_atom_site_refinement_flags
Ru1 Ru 0.75644(6) 0.23095(5) 0.31284(4) 0.01440(18) Uani 1 1 d .
N1 N 0.6497(6) 0.3024(6) 0.2283(4) 0.0160(18) Uani 1 1 d .
O1 O 0.5783(6) 0.1811(5) 0.4444(4) 0.0258(16) Uani 1 1 d .
C1 C 0.6441(8) 0.2001(7) 0.3948(6) 0.018(2) Uani 1 1 d .
C2 C 0.8595(9) 0.1660(7) 0.3838(6) 0.019(2) Uani 1 1 d .
O2 O 0.9234(6) 0.1238(5) 0.4258(4) 0.0266(16) Uani 1 1 d .
F1_1 F 0.6787(5) 0.3893(4) 0.5333(3) 0.0290(14) Uani 1 1 d .
P1_1 P 0.7364(2) 0.33721(16) 0.61405(13) 0.0211(6) Uani 1 1 d .
F2_1 F 0.7939(4) 0.2843(4) 0.6941(3) 0.0284(13) Uani 1 1 d .
F3_1 F 0.6412(4) 0.2528(4) 0.6136(3) 0.0260(13) Uani 1 1 d .
F4_1 F 0.8312(5) 0.4207(4) 0.6143(4) 0.0335(14) Uani 1 1 d .
F5_1 F 0.6615(5) 0.4036(4) 0.6759(3) 0.0320(14) Uani 1 1 d .
F6_1 F 0.8104(4) 0.2689(4) 0.5517(3) 0.0278(12) Uani 1 1 d .
P1_2 P 0.1471(2) 0.6209(2) 0.55131(15) 0.0270(6) Uani 1 1 d .
F1_2 F 0.1712(6) 0.6700(5) 0.6412(4) 0.0574(14) Uani 1 1 d U
F2_2 F 0.1238(6) 0.5735(5) 0.4621(4) 0.0574(14) Uani 1 1 d U
F3_2 F 0.2508(7) 0.6812(5) 0.5137(4) 0.0551(12) Uani 1 1 d U
F4_2 F 0.2315(6) 0.5327(5) 0.5742(4) 0.0551(13) Uani 1 1 d U
F5_2 F 0.0449(6) 0.5622(6) 0.5931(4) 0.0551(12) Uani 1 1 d U
F6_2 F 0.0622(6) 0.7081(5) 0.5294(4) 0.0551(13) Uani 1 1 d U
N1_3 N 0.7754(6) 0.3774(5) 0.3560(4) 0.0195(19) Uani 1 1 d .
C2_3 C 0.8591(8) 0.4159(7) 0.4026(5) 0.024(2) Uani 1 1 d .
H2_3 H 0.9144 0.3724 0.4251 0.028 Uiso 1 1 calc R
C3_3 C 0.8665(10) 0.5184(8) 0.4188(6) 0.033(3) Uani 1 1 d U
H3_3 H 0.9260 0.5448 0.4518 0.040 Uiso 1 1 calc R
C4_3 C 0.7869(8) 0.5796(8) 0.3863(6) 0.033(3) Uani 1 1 d U
H4_3 H 0.7897 0.6495 0.3971 0.039 Uiso 1 1 calc R
C5_3 C 0.7030(9) 0.5408(7) 0.3380(6) 0.030(2) Uani 1 1 d U
H5_3 H 0.6481 0.5843 0.3148 0.036 Uiso 1 1 calc R
C6_3 C 0.6966(8) 0.4412(6) 0.3226(6) 0.022(2) Uani 1 1 d .
C7_3 C 0.6040(8) 0.3925(7) 0.2754(6) 0.022(2) Uani 1 1 d .
H7A_3 H 0.5710 0.4406 0.2347 0.026 Uiso 1 1 calc R
H7B_3 H 0.5449 0.3712 0.3153 0.026 Uiso 1 1 calc R
N1_4 N 0.8739(6) 0.2743(6) 0.2215(4) 0.0140(16) Uani 1 1 d .
C2_4 C 0.9842(7) 0.2646(7) 0.2275(6) 0.022(2) Uani 1 1 d .
H2_4 H 1.0136 0.2229 0.2708 0.027 Uiso 1 1 calc R
C3_4 C 1.0583(8) 0.3121(7) 0.1738(6) 0.027(2) Uani 1 1 d .
H3_4 H 1.1365 0.3019 0.1798 0.032 Uiso 1 1 calc R
C4_4 C 1.0176(8) 0.3745(7) 0.1113(6) 0.024(2) Uani 1 1 d .
H4_4 H 1.0667 0.4100 0.0747 0.029 Uiso 1 1 calc R
C5_4 C 0.9037(8) 0.3837(7) 0.1038(6) 0.022(2) Uani 1 1 d .
H5_4 H 0.8730 0.4257 0.0611 0.026 Uiso 1 1 calc R
C6_4 C 0.8330(7) 0.3315(6) 0.1584(5) 0.014(2) Uani 1 1 d .
C7_4 C 0.7084(8) 0.3356(8) 0.1488(5) 0.021(2) Uani 1 1 d .
H7A_4 H 0.6855 0.2919 0.1012 0.025 Uiso 1 1 calc R
H7B_4 H 0.6855 0.4049 0.1350 0.025 Uiso 1 1 calc R
N1_5 N 0.7119(6) 0.1105(5) 0.2375(4) 0.0176(18) Uani 1 1 d .
C2_5 C 0.7666(10) 0.0243(6) 0.2282(5) 0.028(3) Uani 1 1 d .
H2_5 H 0.8296 0.0108 0.2630 0.034 Uiso 1 1 calc R
C3_5 C 0.7332(10) -0.0464(7) 0.1685(6) 0.034(2) Uani 1 1 d U
H3_5 H 0.7728 -0.1077 0.1631 0.041 Uiso 1 1 calc R
C4_5 C 0.6461(10) -0.0278(8) 0.1193(7) 0.035(3) Uani 1 1 d U
H4_5 H 0.6232 -0.0760 0.0786 0.042 Uiso 1 1 calc R
C5_5 C 0.5885(9) 0.0610(8) 0.1267(6) 0.033(3) Uani 1 1 d U
H5_5 H 0.5270 0.0751 0.0906 0.039 Uiso 1 1 calc R
C6_5 C 0.6220(7) 0.1301(7) 0.1883(6) 0.021(2) Uani 1 1 d .
C7_5 C 0.5619(8) 0.2251(7) 0.2061(5) 0.023(2) Uani 1 1 d U
H7A_5 H 0.5094 0.2161 0.2539 0.028 Uiso 1 1 calc R
H7B_5 H 0.5190 0.2467 0.1557 0.028 Uiso 1 1 calc R

loop_
_atom_site_aniso_label
_atom_site_aniso_U_11
_atom_site_aniso_U_22
_atom_site_aniso_U_33
_atom_site_aniso_U_23
_atom_site_aniso_U_13
_atom_site_aniso_U_12
Ru1 0.0146(4) 0.0155(3) 0.0130(3) 0.0011(3) -0.0018(4) 0.0001(4)
N1 0.017(4) 0.019(4) 0.012(4) -0.005(3) 0.001(3) 0.004(3)
O1 0.024(4) 0.031(4) 0.023(3) -0.008(3) 0.010(3) -0.005(3)
C1 0.008(5) 0.024(6) 0.023(5) -0.015(4) 0.002(4) 0.003(4)
C2 0.023(6) 0.014(5) 0.021(5) 0.001(4) 0.007(5) -0.006(4)
O2 0.025(4) 0.032(4) 0.022(3) 0.010(3) 0.001(3) 0.008(3)
F1_1 0.046(4) 0.027(3) 0.014(3) 0.001(2) 0.001(2) 0.003(3)
P1_1 0.0269(15) 0.0185(11) 0.0178(10) -0.0010(9) 0.0037(13) -0.0010(12)
F2_1 0.039(3) 0.024(3) 0.023(3) 0.000(2) -0.009(2) -0.002(2)
F3_1 0.025(3) 0.031(3) 0.022(3) -0.003(2) 0.001(2) -0.006(2)
F4_1 0.036(4) 0.020(3) 0.045(3) 0.002(3) 0.002(3) -0.015(3)
F5_1 0.045(4) 0.029(3) 0.022(3) -0.003(3) 0.012(3) 0.008(3)
F6_1 0.038(3) 0.021(3) 0.024(3) -0.004(2) 0.010(2) 0.003(3)
P1_2 0.0170(14) 0.0443(17) 0.0198(12) -0.0040(12) -0.0004(11) 0.0072(13)
F1_2 0.0568(15) 0.0591(15) 0.0563(15) -0.0028(7) -0.0001(7) 0.0004(7)
F2_2 0.0568(15) 0.0591(15) 0.0563(15) -0.0028(7) -0.0001(7) 0.0004(7)
F3_2 0.0545(14) 0.0552(14) 0.0557(13) 0.0004(7) 0.0012(7) -0.0005(7)
F4_2 0.0551(14) 0.0552(14) 0.0552(14) 0.0015(7) 0.0013(7) 0.0027(7)
F5_2 0.0545(14) 0.0552(14) 0.0557(13) 0.0004(7) 0.0012(7) -0.0005(7)
F6_2 0.0551(14) 0.0552(14) 0.0552(14) 0.0015(7) 0.0013(7) 0.0027(7)
N1_3 0.033(5) 0.015(4) 0.011(3) 0.000(3) 0.003(3) -0.007(4)
C2_3 0.025(6) 0.031(6) 0.015(4) 0.007(4) 0.001(4) -0.013(5)
C3_3 0.035(4) 0.035(4) 0.029(4) -0.006(3) 0.003(4) -0.013(4)
C4_3 0.038(5) 0.027(4) 0.032(4) -0.003(3) 0.010(4) -0.010(4)
C5_3 0.039(4) 0.024(4) 0.027(4) 0.000(3) 0.006(3) 0.002(3)
C6_3 0.036(6) 0.013(4) 0.017(4) -0.005(4) 0.010(4) 0.008(4)
C7_3 0.022(5) 0.021(5) 0.022(4) -0.005(4) 0.004(4) 0.007(4)
N1_4 0.015(4) 0.013(4) 0.015(3) 0.003(3) -0.001(3) -0.005(4)
C2_4 0.024(5) 0.021(5) 0.022(4) -0.002(4) -0.005(4) 0.007(5)
C3_4 0.019(5) 0.028(5) 0.033(5) -0.010(5) 0.011(5) -0.004(4)
C4_4 0.017(5) 0.023(5) 0.033(5) -0.002(5) 0.007(5) -0.009(4)
C5_4 0.019(5) 0.017(5) 0.030(5) 0.007(4) -0.003(4) 0.000(4)
C6_4 0.011(5) 0.009(5) 0.021(5) 0.001(4) 0.004(4) 0.005(4)
C7_4 0.025(6) 0.027(6) 0.009(4) -0.001(4) 0.000(4) -0.003(4)
N1_5 0.020(5) 0.018(4) 0.014(3) 0.003(3) 0.004(3) 0.002(3)
C2_5 0.050(8) 0.011(4) 0.024(4) 0.004(3) 0.012(6) 0.006(5)
C3_5 0.038(5) 0.031(4) 0.033(4) 0.001(3) 0.013(4) -0.005(4)
C4_5 0.045(5) 0.028(4) 0.032(4) -0.007(4) 0.009(4) -0.016(4)
C5_5 0.031(4) 0.040(4) 0.027(4) 0.002(4) 0.004(4) -0.012(4)
C6_5 0.024(5) 0.025(5) 0.013(4) 0.001(4) 0.005(5) -0.012(4)
C7_5 0.021(4) 0.027(4) 0.022(4) -0.004(3) -0.005(3) -0.010(4)

loop_
_atom_type_symbol
_atom_type_description
_atom_type_scat_dispersion_real
_atom_type_scat_dispersion_imag
_atom_type_scat_source
C C 0.0033 0.0016 'International Tables Vol C Tables 4.2.6.8 and 6.1.1.4'
H H 0.0000 0.0000 'International Tables Vol C Tables 4.2.6.8 and 6.1.1.4'
N N 0.0061 0.0033 'International Tables Vol C Tables 4.2.6.8 and 6.1.1.4'
O O 0.0106 0.0060 'International Tables Vol C Tables 4.2.6.8 and 6.1.1.4'
Ru Ru -1.2594 0.8363 'International Tables Vol C Tables 4.2.6.8 and 6.1.1.4'
F F 0.0171 0.0103 'International Tables Vol C Tables 4.2.6.8 and 6.1.1.4'
P P 0.1023 0.0942 'International Tables Vol C Tables 4.2.6.8 and 6.1.1.4'

loop_
_geom_angle_atom_site_label_1
_geom_angle_atom_site_label_2
_geom_angle_atom_site_label_3
_geom_angle
C2 Ru1 C1 87.6(4)
C2 Ru1 N1_5 98.8(3)
C1 Ru1 N1_5 92.3(3)
C2 Ru1 N1 176.4(4)
C1 Ru1 N1 95.8(3)
N1_5 Ru1 N1 80.2(3)
C2 Ru1 N1_3 99.6(3)
C1 Ru1 N1_3 93.3(3)
N1_5 Ru1 N1_3 161.0(3)
N1 Ru1 N1_3 81.2(3)
C2 Ru1 N1_4 95.6(3)
C1 Ru1 N1_4 176.0(4)
N1_5 Ru1 N1_4 89.5(3)
N1 Ru1 N1_4 81.0(3)
N1_3 Ru1 N1_4 83.8(3)
C7_4 N1 C7_5 109.4(6)
C7_4 N1 C7_3 110.0(7)
C7_5 N1 C7_3 113.9(7)
C7_4 N1 Ru1 112.5(6)
C7_5 N1 Ru1 105.2(6)
C7_3 N1 Ru1 105.7(5)
O1 C1 Ru1 179.0(9)
O2 C2 Ru1 178.0(8)
F4_1 P1_1 F5_1 90.5(3)
F4_1 P1_1 F3_1 179.8(4)
F5_1 P1_1 F3_1 89.7(3)
F4_1 P1_1 F2_1 90.1(3)
F5_1 P1_1 F2_1 90.2(3)
F3_1 P1_1 F2_1 89.9(3)
F4_1 P1_1 F1_1 90.3(3)
F5_1 P1_1 F1_1 90.2(3)
F3_1 P1_1 F1_1 89.8(3)
F2_1 P1_1 F1_1 179.5(3)
F4_1 P1_1 F6_1 90.4(3)
F5_1 P1_1 F6_1 179.1(3)
F3_1 P1_1 F6_1 89.4(3)
F2_1 P1_1 F6_1 89.8(3)
F1_1 P1_1 F6_1 89.8(3)
F2_2 P1_2 F6_2 89.2(4)
F2_2 P1_2 F1_2 179.4(4)
F6_2 P1_2 F1_2 90.4(4)
F2_2 P1_2 F4_2 91.1(4)
F6_2 P1_2 F4_2 179.3(4)
F1_2 P1_2 F4_2 89.3(4)
F2_2 P1_2 F3_2 90.5(4)
F6_2 P1_2 F3_2 92.6(4)
F1_2 P1_2 F3_2 89.0(4)
F4_2 P1_2 F3_2 88.0(4)
F2_2 P1_2 F5_2 92.1(4)
F6_2 P1_2 F5_2 87.7(4)
F1_2 P1_2 F5_2 88.5(4)
F4_2 P1_2 F5_2 91.7(4)
F3_2 P1_2 F5_2 177.4(4)
C2_3 N1_3 C6_3 118.8(8)
C2_3 N1_3 Ru1 128.3(7)
C6_3 N1_3 Ru1 112.4(6)
N1_3 C2_3 C3_3 121.5(10)
N1_3 C2_3 H2_3 119.2
C3_3 C2_3 H2_3 119.2
C4_3 C3_3 C2_3 118.5(10)
C4_3 C3_3 H3_3 120.7
C2_3 C3_3 H3_3 120.7
C3_3 C4_3 C5_3 120.0(10)
C3_3 C4_3 H4_3 120.0
C5_3 C4_3 H4_3 120.0
C6_3 C5_3 C4_3 121.0(10)
C6_3 C5_3 H5_3 119.5
C4_3 C5_3 H5_3 119.5
C5_3 C6_3 N1_3 120.1(9)
C5_3 C6_3 C7_3 124.2(9)
N1_3 C6_3 C7_3 115.6(8)
C6_3 C7_3 N1 108.9(7)
C6_3 C7_3 H7A_3 109.9
N1 C7_3 H7A_3 109.9
C6_3 C7_3 H7B_3 109.9
N1 C7_3 H7B_3 109.9
H7A_3 C7_3 H7B_3 108.3
C2_4 N1_4 C6_4 117.9(8)
C2_4 N1_4 Ru1 126.2(6)
C6_4 N1_4 Ru1 114.9(6)
N1_4 C2_4 C3_4 123.3(9)
N1_4 C2_4 H2_4 118.3
C3_4 C2_4 H2_4 118.3
C2_4 C3_4 C4_4 119.3(9)
C2_4 C3_4 H3_4 120.4
C4_4 C3_4 H3_4 120.4
C5_4 C4_4 C3_4 117.8(9)
C5_4 C4_4 H4_4 121.1
C3_4 C4_4 H4_4 121.1
C4_4 C5_4 C6_4 120.3(9)
C4_4 C5_4 H5_4 119.9
C6_4 C5_4 H5_4 119.9
N1_4 C6_4 C5_4 121.3(8)
N1_4 C6_4 C7_4 117.2(8)
C5_4 C6_4 C7_4 121.5(8)
C6_4 C7_4 N1 111.7(8)
C6_4 C7_4 H7A_4 109.3
N1 C7_4 H7A_4 109.3
C6_4 C7_4 H7B_4 109.3
N1 C7_4 H7B_4 109.3
H7A_4 C7_4 H7B_4 107.9
C2_5 N1_5 C6_5 119.7(8)
C2_5 N1_5 Ru1 127.4(7)
C6_5 N1_5 Ru1 112.6(6)
N1_5 C2_5 C3_5 121.3(10)
N1_5 C2_5 H2_5 119.4
C3_5 C2_5 H2_5 119.4
C4_5 C3_5 C2_5 119.7(10)
C4_5 C3_5 H3_5 120.1
C2_5 C3_5 H3_5 120.1
C3_5 C4_5 C5_5 120.4(10)
C3_5 C4_5 H4_5 119.8
C5_5 C4_5 H4_5 119.8
C4_5 C5_5 C6_5 118.9(10)
C4_5 C5_5 H5_5 120.5
C6_5 C5_5 H5_5 120.5
N1_5 C6_5 C5_5 119.9(9)
N1_5 C6_5 C7_5 116.3(8)
C5_5 C6_5 C7_5 123.8(9)
C6_5 C7_5 N1 106.9(7)
C6_5 C7_5 H7A_5 110.3
N1 C7_5 H7A_5 110.3
C6_5 C7_5 H7B_5 110.3
N1 C7_5 H7B_5 110.3
H7A_5 C7_5 H7B_5 108.6

loop_
_geom_bond_atom_site_label_1
_geom_bond_atom_site_label_2
_geom_bond_distance
Ru1 C2 1.878(11)
Ru1 C1 1.911(10)
Ru1 N1_5 2.072(7)
Ru1 N1 2.080(7)
Ru1 N1_3 2.084(7)
Ru1 N1_4 2.095(7)
N1 C7_4 1.505(11)
N1 C7_5 1.513(11)
N1 C7_3 1.517(11)
O1 C1 1.139(10)
C2 O2 1.159(11)
F1_1 P1_1 1.608(5)
P1_1 F4_1 1.591(6)
P1_1 F5_1 1.595(6)
P1_1 F3_1 1.603(5)
P1_1 F2_1 1.604(5)
P1_1 F6_1 1.609(5)
P1_2 F2_2 1.569(7)
P1_2 F6_2 1.585(7)
P1_2 F1_2 1.590(7)
P1_2 F4_2 1.593(7)
P1_2 F3_2 1.594(8)
P1_2 F5_2 1.596(8)
N1_3 C2_3 1.345(12)
N1_3 C6_3 1.376(11)
C2_3 C3_3 1.396(14)
C2_3 H2_3 0.9500
C3_3 C4_3 1.356(14)
C3_3 H3_3 0.9500
C4_3 C5_3 1.363(13)
C4_3 H4_3 0.9500
C5_3 C6_3 1.356(13)
C5_3 H5_3 0.9500
C6_3 C7_3 1.486(13)
C7_3 H7A_3 0.9900
C7_3 H7B_3 0.9900
N1_4 C2_4 1.330(11)
N1_4 C6_4 1.348(11)
C2_4 C3_4 1.381(13)
C2_4 H2_4 0.9500
C3_4 C4_4 1.381(14)
C3_4 H3_4 0.9500
C4_4 C5_4 1.373(13)
C4_4 H4_4 0.9500
C5_4 C6_4 1.395(12)
C5_4 H5_4 0.9500
C6_4 C7_4 1.500(13)
C7_4 H7A_4 0.9900
C7_4 H7B_4 0.9900
N1_5 C2_5 1.333(11)
N1_5 C6_5 1.352(11)
C2_5 C3_5 1.394(13)
C2_5 H2_5 0.9500
C3_5 C4_5 1.324(15)
C3_5 H3_5 0.9500
C4_5 C5_5 1.378(16)
C4_5 H4_5 0.9500
C5_5 C6_5 1.400(13)
C5_5 H5_5 0.9500
C6_5 C7_5 1.486(13)
C7_5 H7A_5 0.9900
C7_5 H7B_5 0.9900

loop_
_geom_torsion_atom_site_label_1
_geom_torsion_atom_site_label_2
_geom_torsion_atom_site_label_3
_geom_torsion_atom_site_label_4
_geom_torsion
C1 Ru1 N1 C7_4 -177.3(6)
N1_5 Ru1 N1 C7_4 -85.9(6)
N1_3 Ru1 N1 C7_4 90.3(6)
N1_4 Ru1 N1 C7_4 5.2(6)
C1 Ru1 N1 C7_5 -58.2(6)
N1_5 Ru1 N1 C7_5 33.1(5)
N1_3 Ru1 N1 C7_5 -150.7(5)
N1_4 Ru1 N1 C7_5 124.2(6)
C1 Ru1 N1 C7_3 62.6(6)
N1_5 Ru1 N1 C7_3 153.9(6)
N1_3 Ru1 N1 C7_3 -29.9(5)
N1_4 Ru1 N1 C7_3 -115.0(6)
C2 Ru1 N1_3 C2_3 16.6(8)
C1 Ru1 N1_3 C2_3 104.8(7)
N1_5 Ru1 N1_3 C2_3 -148.3(8)
N1 Ru1 N1_3 C2_3 -159.8(7)
N1_4 Ru1 N1_3 C2_3 -78.0(7)
C2 Ru1 N1_3 C6_3 -171.2(6)
C1 Ru1 N1_3 C6_3 -83.1(6)
N1_5 Ru1 N1_3 C6_3 23.9(12)
N1 Ru1 N1_3 C6_3 12.3(6)
N1_4 Ru1 N1_3 C6_3 94.1(6)
C6_3 N1_3 C2_3 C3_3 1.0(12)
Ru1 N1_3 C2_3 C3_3 172.7(7)
N1_3 C2_3 C3_3 C4_3 0.0(14)
C2_3 C3_3 C4_3 C5_3 -0.9(14)
C3_3 C4_3 C5_3 C6_3 0.8(14)
C4_3 C5_3 C6_3 N1_3 0.2(14)
C4_3 C5_3 C6_3 C7_3 175.9(9)
C2_3 N1_3 C6_3 C5_3 -1.1(12)
Ru1 N1_3 C6_3 C5_3 -174.0(7)
C2_3 N1_3 C6_3 C7_3 -177.2(8)
Ru1 N1_3 C6_3 C7_3 9.8(9)
C5_3 C6_3 C7_3 N1 148.2(9)
N1_3 C6_3 C7_3 N1 -35.9(10)
C7_4 N1 C7_3 C6_3 -79.0(9)
C7_5 N1 C7_3 C6_3 157.8(7)
Ru1 N1 C7_3 C6_3 42.8(8)
C2 Ru1 N1_4 C2_4 -7.4(9)
N1_5 Ru1 N1_4 C2_4 -106.2(8)
N1 Ru1 N1_4 C2_4 173.7(8)
N1_3 Ru1 N1_4 C2_4 91.7(8)
C2 Ru1 N1_4 C6_4 -175.9(7)
N1_5 Ru1 N1_4 C6_4 85.3(7)
N1 Ru1 N1_4 C6_4 5.2(6)
N1_3 Ru1 N1_4 C6_4 -76.8(6)
C6_4 N1_4 C2_4 C3_4 1.7(14)
Ru1 N1_4 C2_4 C3_4 -166.5(7)
N1_4 C2_4 C3_4 C4_4 1.2(15)
C2_4 C3_4 C4_4 C5_4 -2.2(14)
C3_4 C4_4 C5_4 C6_4 0.4(14)
C2_4 N1_4 C6_4 C5_4 -3.5(13)
Ru1 N1_4 C6_4 C5_4 166.0(7)
C2_4 N1_4 C6_4 C7_4 175.6(9)
Ru1 N1_4 C6_4 C7_4 -14.9(11)
C4_4 C5_4 C6_4 N1_4 2.5(14)
C4_4 C5_4 C6_4 C7_4 -176.6(9)
N1_4 C6_4 C7_4 N1 18.9(13)
C5_4 C6_4 C7_4 N1 -161.9(8)
C7_5 N1 C7_4 C6_4 -130.2(9)
C7_3 N1 C7_4 C6_4 103.9(10)
Ru1 N1 C7_4 C6_4 -13.7(10)
C2 Ru1 N1_5 C2_5 -17.3(8)
C1 Ru1 N1_5 C2_5 -105.3(8)
N1 Ru1 N1_5 C2_5 159.2(8)
N1_3 Ru1 N1_5 C2_5 147.6(8)
N1_4 Ru1 N1_5 C2_5 78.3(7)
C2 Ru1 N1_5 C6_5 168.9(6)
C1 Ru1 N1_5 C6_5 81.0(6)
N1 Ru1 N1_5 C6_5 -14.6(5)
N1_3 Ru1 N1_5 C6_5 -26.2(12)
N1_4 Ru1 N1_5 C6_5 -95.5(6)
C6_5 N1_5 C2_5 C3_5 0.2(13)
Ru1 N1_5 C2_5 C3_5 -173.2(6)
N1_5 C2_5 C3_5 C4_5 0.5(14)
C2_5 C3_5 C4_5 C5_5 0.1(15)
C3_5 C4_5 C5_5 C6_5 -1.4(15)
C2_5 N1_5 C6_5 C5_5 -1.5(12)
Ru1 N1_5 C6_5 C5_5 172.8(7)
C2_5 N1_5 C6_5 C7_5 176.6(8)
Ru1 N1_5 C6_5 C7_5 -9.1(9)
C4_5 C5_5 C6_5 N1_5 2.2(13)
C4_5 C5_5 C6_5 C7_5 -175.8(9)
N1_5 C6_5 C7_5 N1 37.5(10)
C5_5 C6_5 C7_5 N1 -144.5(8)
C7_4 N1 C7_5 C6_5 75.4(9)
C7_3 N1 C7_5 C6_5 -161.0(7)
Ru1 N1 C7_5 C6_5 -45.8(7)
